data_2214329
loop_
_publ_author_name
'Xu-Hong Yang'
'Xiu-Ling Chen'
'Xiang-Ju Diao'
'Ming-Hu Wu'

_publ_section_title
;
 2-Benzyl-2,3-dihydro-1<i>H</i>-naphtho[1,2-<i>e</i>][1,3]oxazine
;
_journal_coeditor_code LH2436
_journal_issue 7
_journal_name_full 'Acta Crystallographica Section E'
_journal_page_first o3312
_journal_page_last o3312
_journal_paper_doi 10.1107/S1600536807030188
_journal_volume 63
_journal_year 2007
_chemical_formula_iupac 'C19 H17 N O'
_chemical_formula_moiety 'C19 H17 N O'
_chemical_formula_sum 'C19 H17 N O'
_chemical_formula_weight 275.34
_chemical_name_systematic
;
2-Benzyl-2,3-dihydro-1H-naphtho[1,2-e][1,3]oxazine
;
_space_group_IT_number 14
_symmetry_cell_setting monoclinic
_symmetry_space_group_name_Hall '-P 2yn'
_symmetry_space_group_name_H-M 'P 1 21/n 1'
_atom_sites_solution_hydrogens geom
_atom_sites_solution_primary direct
_atom_sites_solution_secondary difmap
_cell_angle_alpha 90.00
_cell_angle_beta 98.7160(10)
_cell_angle_gamma 90.00
_cell_formula_units_Z 4
_cell_length_a 9.8645(11)
_cell_length_b 5.2515(6)
_cell_length_c 27.811(3)
_cell_measurement_reflns_used 1051
_cell_measurement_temperature 292(2)
_cell_measurement_theta_max 20.81
_cell_measurement_theta_min 2.32
_cell_volume 1424.1(3)
_computing_cell_refinement 'SAINT (Bruker, 2001)'
_computing_data_collection 'SMART (Bruker, 2001)'
_computing_data_reduction SAINT
_computing_molecular_graphics 'PLATON (Spek, 2003)'
_computing_publication_material PLATON
_computing_structure_refinement 'SHELXL97 (Sheldrick, 1997)'
_computing_structure_solution 'SHELXS97 (Sheldrick, 1997)'
_diffrn_ambient_temperature 292(2)
_diffrn_measured_fraction_theta_full 0.996
_diffrn_measured_fraction_theta_max 0.996
_diffrn_measurement_device_type 'Bruker SMART CCD'
_diffrn_measurement_method '\f and \w'
_diffrn_radiation_monochromator graphite
_diffrn_radiation_source 'fine-focus sealed tube'
_diffrn_radiation_type MoK\a
_diffrn_radiation_wavelength 0.71073
_diffrn_reflns_av_R_equivalents 0.0609
_diffrn_reflns_av_sigmaI/netI 0.0600
_diffrn_reflns_limit_h_max 11
_diffrn_reflns_limit_h_min -11
_diffrn_reflns_limit_k_max 6
_diffrn_reflns_limit_k_min -6
_diffrn_reflns_limit_l_max 33
_diffrn_reflns_limit_l_min -27
_diffrn_reflns_number 10025
_diffrn_reflns_theta_full 25.49
_diffrn_reflns_theta_max 25.49
_diffrn_reflns_theta_min 2.11
_diffrn_standards_number 0
_exptl_absorpt_coefficient_mu 0.079
_exptl_absorpt_correction_T_max 0.9968
_exptl_absorpt_correction_T_min 0.9767
_exptl_absorpt_correction_type multi-scan
_exptl_absorpt_process_details '(SADABS; Sheldrick, 2001)'
_exptl_crystal_colour colorless
_exptl_crystal_density_diffrn 1.284
_exptl_crystal_density_method 'not measured'
_exptl_crystal_description block
_exptl_crystal_F_000 584
_exptl_crystal_size_max 0.30
_exptl_crystal_size_mid 0.20
_exptl_crystal_size_min 0.04
_refine_diff_density_max 0.201
_refine_diff_density_min -0.175
_refine_ls_extinction_method none
_refine_ls_goodness_of_fit_ref 0.994
_refine_ls_hydrogen_treatment constr
_refine_ls_matrix_type full
_refine_ls_number_parameters 190
_refine_ls_number_reflns 2643
_refine_ls_number_restraints 0
_refine_ls_restrained_S_all 0.994
_refine_ls_R_factor_all 0.1148
_refine_ls_R_factor_gt 0.0633
_refine_ls_shift/su_max 0.000
_refine_ls_shift/su_mean 0.000
_refine_ls_structure_factor_coef Fsqd
_refine_ls_weighting_details 'calc w=1/[\s^2^(Fo^2^)+(0.1062P)^2^] where P=(Fo^2^+2Fc^2^)/3'
_refine_ls_weighting_scheme calc
_refine_ls_wR_factor_gt 0.1749
_refine_ls_wR_factor_ref 0.1969
_reflns_number_gt 1556
_reflns_number_total 2643
_reflns_threshold_expression I>2\s(I)
_cod_data_source_file lh2436.cif
_cod_data_source_block I
_cod_depositor_comments
;
The following automatic conversions were performed:
'_symmetry_cell_setting' value 'Monoclinic' changed to 'monoclinic'
according to '/home/saulius/struct/CIF-dictionaries/cif_core.dic'
dictionary named 'cif_core.dic' version 2.4.1 from 2010-06-29.

Automatic conversion script
Id: cif_fix_enum 1527 2010-12-29 10:47:43Z saulius 

The following automatic conversions were performed:

'_symmetry_cell_setting' value 'Monoclinic' changed to 'monoclinic'
according to /home/saulius/struct/CIF-dictionaries/cif_core.dic
dictionary named 'cif_core.dic' version 2.4.1 from 2010-06-29.

Automatic conversion script
Id: cif_fix_values 1715 2011-07-08 13:25:40Z adriana 
;
_cod_original_sg_symbol_H-M 'P 21/n'
_cod_database_code 2214329
_cod_database_fobs_code 2214329

loop_
_symmetry_equiv_pos_as_xyz
'x, y, z'
'-x+1/2, y+1/2, -z+1/2'
'-x, -y, -z'
'x-1/2, -y-1/2, z-1/2'

loop_
_atom_site_type_symbol
_atom_site_label
_atom_site_fract_x
_atom_site_fract_y
_atom_site_fract_z
_atom_site_U_iso_or_equiv
_atom_site_adp_type
_atom_site_calc_flag
_atom_site_refinement_flags
_atom_site_occupancy
C C1 0.5579(3) 0.0173(5) 0.15827(10) 0.0455(7) Uani d . 1
C C2 0.6084(3) -0.1653(6) 0.12911(12) 0.0591(9) Uani d . 1
H H2 0.6904 -0.2484 0.1403 0.071 Uiso calc R 1
C C3 0.5382(4) -0.2223(6) 0.08429(12) 0.0674(9) Uani d . 1
H H3 0.5714 -0.3472 0.0654 0.081 Uiso calc R 1
C C4 0.4149(3) -0.0924(6) 0.06629(11) 0.0546(8) Uani d . 1
C C5 0.3421(4) -0.1401(7) 0.01905(12) 0.0749(10) Uani d . 1
H H5 0.3744 -0.2625 -0.0006 0.090 Uiso calc R 1
C C6 0.2262(4) -0.0094(8) 0.00225(12) 0.0783(11) Uani d . 1
H H6 0.1797 -0.0424 -0.0288 0.094 Uiso calc R 1
C C7 0.1763(3) 0.1742(7) 0.03115(11) 0.0685(10) Uani d . 1
H H7 0.0968 0.2634 0.0193 0.082 Uiso calc R 1
C C8 0.2435(3) 0.2240(6) 0.07684(10) 0.0541(8) Uani d . 1
H H8 0.2089 0.3472 0.0957 0.065 Uiso calc R 1
C C9 0.3647(3) 0.0921(5) 0.09599(10) 0.0433(7) Uani d . 1
C C10 0.4370(2) 0.1433(5) 0.14333(9) 0.0415(7) Uani d . 1
C C11 0.3827(3) 0.3277(5) 0.17737(10) 0.0491(7) Uani d . 1
H H11A 0.3955 0.5003 0.1665 0.059 Uiso calc R 1
H H11B 0.2851 0.2997 0.1763 0.059 Uiso calc R 1
C C12 0.5964(3) 0.2834(6) 0.22732(11) 0.0526(8) Uani d . 1
H H12A 0.6431 0.2825 0.2606 0.063 Uiso calc R 1
H H12B 0.6258 0.4342 0.2116 0.063 Uiso calc R 1
C C13 0.3999(3) 0.0799(5) 0.25237(10) 0.0501(7) Uani d . 1
H H13A 0.4184 -0.0749 0.2355 0.060 Uiso calc R 1
H H13B 0.3012 0.0954 0.2506 0.060 Uiso calc R 1
C C14 0.4638(2) 0.0594(5) 0.30480(10) 0.0416(7) Uani d . 1
C C15 0.5551(3) -0.1322(5) 0.32051(11) 0.0513(8) Uani d . 1
H H15 0.5765 -0.2517 0.2982 0.062 Uiso calc R 1
C C16 0.6160(3) -0.1521(6) 0.36869(11) 0.0578(8) Uani d . 1
H H16 0.6778 -0.2828 0.3783 0.069 Uiso calc R 1
C C17 0.5844(3) 0.0220(6) 0.40200(11) 0.0568(8) Uani d . 1
H H17 0.6248 0.0108 0.4344 0.068 Uiso calc R 1
C C18 0.4927(3) 0.2132(6) 0.38710(11) 0.0582(8) Uani d . 1
H H18 0.4704 0.3313 0.4096 0.070 Uiso calc R 1
C C19 0.4331(3) 0.2312(5) 0.33884(11) 0.0530(8) Uani d . 1
H H19 0.3713 0.3619 0.3293 0.064 Uiso calc R 1
N N1 0.4517(2) 0.2993(4) 0.22774(8) 0.0462(6) Uani d . 1
O O1 0.63734(17) 0.0607(4) 0.20267(7) 0.0559(6) Uani d . 1

loop_
_atom_site_aniso_label
_atom_site_aniso_U_11
_atom_site_aniso_U_22
_atom_site_aniso_U_33
_atom_site_aniso_U_12
_atom_site_aniso_U_13
_atom_site_aniso_U_23
C1 0.0412(14) 0.0474(17) 0.0483(18) -0.0014(13) 0.0081(13) 0.0047(14)
C2 0.0561(17) 0.061(2) 0.064(2) 0.0178(15) 0.0220(16) 0.0074(17)
C3 0.086(2) 0.061(2) 0.061(2) 0.0145(19) 0.0320(19) -0.0080(17)
C4 0.0670(19) 0.0519(19) 0.0462(19) -0.0040(15) 0.0128(15) -0.0013(15)
C5 0.105(3) 0.071(2) 0.051(2) -0.004(2) 0.019(2) -0.0146(19)
C6 0.098(3) 0.091(3) 0.041(2) -0.012(2) -0.0062(19) -0.003(2)
C7 0.068(2) 0.083(3) 0.050(2) -0.0060(18) -0.0037(17) 0.0089(19)
C8 0.0578(17) 0.058(2) 0.0448(18) -0.0015(14) 0.0019(15) 0.0035(14)
C9 0.0466(14) 0.0425(16) 0.0416(17) -0.0062(13) 0.0094(13) 0.0005(13)
C10 0.0418(14) 0.0422(16) 0.0413(17) -0.0004(11) 0.0093(12) 0.0013(13)
C11 0.0512(16) 0.0508(18) 0.0435(17) 0.0044(13) 0.0021(13) -0.0063(14)
C12 0.0436(15) 0.064(2) 0.0500(19) -0.0144(14) 0.0058(14) 0.0012(15)
C13 0.0448(14) 0.0532(18) 0.0523(19) -0.0089(14) 0.0074(13) -0.0071(15)
C14 0.0445(14) 0.0410(16) 0.0393(16) -0.0093(12) 0.0069(12) -0.0042(13)
C15 0.0569(17) 0.0454(18) 0.0542(19) 0.0016(14) 0.0164(15) -0.0071(15)
C16 0.0576(18) 0.054(2) 0.062(2) 0.0038(15) 0.0093(16) 0.0069(17)
C17 0.0672(19) 0.060(2) 0.0418(18) -0.0149(17) 0.0024(15) 0.0076(16)
C18 0.0680(19) 0.056(2) 0.052(2) -0.0050(16) 0.0118(16) -0.0121(16)
C19 0.0540(17) 0.0450(17) 0.060(2) 0.0016(14) 0.0080(16) -0.0050(15)
N1 0.0503(13) 0.0430(14) 0.0441(14) -0.0078(10) 0.0034(11) -0.0029(11)
O1 0.0383(10) 0.0755(15) 0.0523(13) 0.0054(10) 0.0019(9) 0.0024(11)

loop_
_atom_type_symbol
_atom_type_description
_atom_type_scat_dispersion_real
_atom_type_scat_dispersion_imag
_atom_type_scat_source
C C 0.0033 0.0016 'International Tables Vol C Tables 4.2.6.8 and 6.1.1.4'
H H 0.0000 0.0000 'International Tables Vol C Tables 4.2.6.8 and 6.1.1.4'
N N 0.0061 0.0033 'International Tables Vol C Tables 4.2.6.8 and 6.1.1.4'
O O 0.0106 0.0060 'International Tables Vol C Tables 4.2.6.8 and 6.1.1.4'

loop_
_geom_angle_atom_site_label_1
_geom_angle_atom_site_label_2
_geom_angle_atom_site_label_3
_geom_angle
C10 C1 O1 122.8(2)
C10 C1 C2 121.7(3)
O1 C1 C2 115.5(2)
C3 C2 C1 120.3(3)
C3 C2 H2 119.8
C1 C2 H2 119.8
C2 C3 C4 120.4(3)
C2 C3 H3 119.8
C4 C3 H3 119.8
C9 C4 C3 118.8(3)
C9 C4 C5 119.3(3)
C3 C4 C5 121.9(3)
C6 C5 C4 120.8(3)
C6 C5 H5 119.6
C4 C5 H5 119.6
C5 C6 C7 120.4(3)
C5 C6 H6 119.8
C7 C6 H6 119.8
C8 C7 C6 120.3(3)
C8 C7 H7 119.8
C6 C7 H7 119.8
C7 C8 C9 121.3(3)
C7 C8 H8 119.3
C9 C8 H8 119.3
C4 C9 C8 117.9(3)
C4 C9 C10 119.9(2)
C8 C9 C10 122.1(3)
C1 C10 C9 118.6(2)
C1 C10 C11 119.7(2)
C9 C10 C11 121.7(2)
N1 C11 C10 112.1(2)
N1 C11 H11A 109.2
C10 C11 H11A 109.2
N1 C11 H11B 109.2
C10 C11 H11B 109.2
H11A C11 H11B 107.9
N1 C12 O1 113.7(2)
N1 C12 H12A 108.8
O1 C12 H12A 108.8
N1 C12 H12B 108.8
O1 C12 H12B 108.8
H12A C12 H12B 107.7
N1 C13 C14 112.6(2)
N1 C13 H13A 109.1
C14 C13 H13A 109.1
N1 C13 H13B 109.1
C14 C13 H13B 109.1
H13A C13 H13B 107.8
C19 C14 C15 117.6(3)
C19 C14 C13 121.2(3)
C15 C14 C13 121.3(3)
C14 C15 C16 121.9(3)
C14 C15 H15 119.0
C16 C15 H15 119.0
C17 C16 C15 119.6(3)
C17 C16 H16 120.2
C15 C16 H16 120.2
C16 C17 C18 119.4(3)
C16 C17 H17 120.3
C18 C17 H17 120.3
C17 C18 C19 120.4(3)
C17 C18 H18 119.8
C19 C18 H18 119.8
C14 C19 C18 121.2(3)
C14 C19 H19 119.4
C18 C19 H19 119.4
C12 N1 C11 108.5(2)
C12 N1 C13 112.1(2)
C11 N1 C13 112.3(2)
C1 O1 C12 113.4(2)

loop_
_geom_bond_atom_site_label_1
_geom_bond_atom_site_label_2
_geom_bond_distance
C1 C10 1.372(3)
C1 O1 1.377(3)
C1 C2 1.396(4)
C2 C3 1.364(4)
C2 H2 0.9300
C3 C4 1.418(4)
C3 H3 0.9300
C4 C9 1.411(4)
C4 C5 1.421(4)
C5 C6 1.354(5)
C5 H5 0.9300
C6 C7 1.392(5)
C6 H6 0.9300
C7 C8 1.367(4)
C7 H7 0.9300
C8 C9 1.414(4)
C8 H8 0.9300
C9 C10 1.425(3)
C10 C11 1.508(4)
C11 N1 1.469(3)
C11 H11A 0.9700
C11 H11B 0.9700
C12 N1 1.431(3)
C12 O1 1.444(3)
C12 H12A 0.9700
C12 H12B 0.9700
C13 N1 1.471(3)
C13 C14 1.502(3)
C13 H13A 0.9700
C13 H13B 0.9700
C14 C19 1.374(4)
C14 C15 1.376(4)
C15 C16 1.387(4)
C15 H15 0.9300
C16 C17 1.371(4)
C16 H16 0.9300
C17 C18 1.373(4)
C17 H17 0.9300
C18 C19 1.384(4)
C18 H18 0.9300
C19 H19 0.9300

loop_
_geom_torsion_atom_site_label_1
_geom_torsion_atom_site_label_2
_geom_torsion_atom_site_label_3
_geom_torsion_atom_site_label_4
_geom_torsion
C10 C1 C2 C3 0.4(4)
O1 C1 C2 C3 -179.7(3)
C1 C2 C3 C4 1.6(5)
C2 C3 C4 C9 -1.5(5)
C2 C3 C4 C5 177.5(3)
C9 C4 C5 C6 0.5(5)
C3 C4 C5 C6 -178.5(3)
C4 C5 C6 C7 -0.1(5)
C5 C6 C7 C8 -0.1(5)
C6 C7 C8 C9 0.0(5)
C3 C4 C9 C8 178.4(3)
C5 C4 C9 C8 -0.7(4)
C3 C4 C9 C10 -0.5(4)
C5 C4 C9 C10 -179.6(3)
C7 C8 C9 C4 0.4(4)
C7 C8 C9 C10 179.3(3)
O1 C1 C10 C9 177.7(2)
C2 C1 C10 C9 -2.4(4)
O1 C1 C10 C11 -3.5(4)
C2 C1 C10 C11 176.4(2)
C4 C9 C10 C1 2.5(4)
C8 C9 C10 C1 -176.4(2)
C4 C9 C10 C11 -176.4(2)
C8 C9 C10 C11 4.7(4)
C1 C10 C11 N1 -14.5(4)
C9 C10 C11 N1 164.3(2)
N1 C13 C14 C19 70.5(3)
N1 C13 C14 C15 -109.6(3)
C19 C14 C15 C16 -0.7(4)
C13 C14 C15 C16 179.3(2)
C14 C15 C16 C17 0.4(4)
C15 C16 C17 C18 0.2(4)
C16 C17 C18 C19 -0.4(4)
C15 C14 C19 C18 0.5(4)
C13 C14 C19 C18 -179.6(2)
C17 C18 C19 C14 0.1(4)
O1 C12 N1 C11 -64.4(3)
O1 C12 N1 C13 60.2(3)
C10 C11 N1 C12 45.9(3)
C10 C11 N1 C13 -78.4(3)
C14 C13 N1 C12 61.2(3)
C14 C13 N1 C11 -176.5(2)
C10 C1 O1 C12 -11.7(3)
C2 C1 O1 C12 168.4(2)
N1 C12 O1 C1 46.8(3)

loop_
_cod_related_entry_id
_cod_related_entry_database
_cod_related_entry_code
1 ChemSpider 210962
